data_1507772
loop_
_publ_author_name
'Fortes, A D'
'Wood, I G'

_publ_section_title
;
 X-ray powder diffraction analysis of a new magnesium chromate hydrate,
 MgCrO4.11H2O
;
_journal_name_full
;
Powder Diffraction
;
_journal_page_first 8
_journal_page_last 11
_journal_paper_doi 10.1017/S088571561200005X
_journal_volume 27
_journal_year 2012
_chemical_formula_sum 'Cr H22 Mg O15'
_space_group_IT_number 2
_symmetry_cell_setting triclinic
_symmetry_space_group_name_Hall '-P 1'
_symmetry_space_group_name_H-M 'P -1'
_cell_angle_alpha 87.920(1)
_cell_angle_beta 89.480(1)
_cell_angle_gamma 62.772(1)
_cell_formula_units_Z 2
_cell_length_a 6.81133(8)
_cell_length_b 6.95839(9)
_cell_length_c 17.3850(2)
_cell_measurement_temperature 288
_cell_volume 732.166(17)
_diffrn_ambient_temperature 288
_cod_data_source_file MgCrO4-11H2O.cif
_cod_data_source_block MgCrO4-11H2O
_cod_original_formula_sum 'Cr1 H22 Mg1 O15'
_cod_database_code 1507772

loop_
_symmetry_equiv_pos_as_xyz
x,y,z
-x,-y,-z

loop_
_atom_site_label
_atom_site_type_symbol
_atom_site_fract_x
_atom_site_fract_y
_atom_site_fract_z
_atom_site_U_iso_or_equiv
_atom_site_attached_hydrogens
Mg1 Mg 1.0 0.0 0.0 4.6(4) .
Ow1 O 0.6581(2) 0.1854(13) 0.0084(6) 0.013(1) 2
Ow2 O 0.9780(17) -0.2619(10) 0.0546(5) 0.013(1) 2
Ow3 O 1.0413(16) 0.1052(14) 0.1070(2) 0.013(1) 2
Mg2 Mg 1.0 0.0 0.5 0.046(4) .
Ow4 O 1.1527(15) -0.1051(14) 0.3942(3) 0.013(1) 2
Ow5 O 0.8180(14) -0.1700(14) 0.4854(6) 0.013(1) 2
Ow6 O 0.7498(11) 0.2725(9) 0.4445(5) 0.013(1) 2
Cr Cr 0.4070(7) 0.3184(8) 0.2026(3) 0.049(3) .
O1 O 0.2938(17) 0.3385(18) 0.1179(3) 0.013(1) .
O2 O 0.2117(13) 0.4441(14) 0.2650(4) 0.013(1) .
O3 O 0.5442(15) 0.0628(7) 0.2301(6) 0.013(1) .
O4 O 0.5768(15) 0.4260(15) 0.1998(7) 0.013(1) .
Ow7 O 0.3156(21) 0.4060(20) 0.4208(7) 0.013(1) 2
Ow8 O 0.6047(19) -0.2391(20) 0.1159(6) 0.013(1) 2
Ow9 O 0.5562(19) -0.1516(21) 0.3616(7) 0.013(1) 2
Ow10 O 0.8311(20) 0.4439(20) 0.3136(7) 0.013(1) 2
Ow11 O 1.0005(20) -0.0975(20) 0.2473(6) 0.013(1) 2
